data_7103707
loop_
_publ_author_name
'Ochiai, Masahito'
'Suefuji, Takashi'
'Miyamoto, Kazunori'
'Shiro, Motoo'

_publ_section_title
;
 Solid state structures of pentacoordinated \l3-iodanes with a trigonal
 bipyramidal geometry: synthesis of diphenyl- and alkynyl(phenyl)-\l3-iodane
 complexes with 1,10-phenanthroline
;
_journal_coden_ASTM CHCOFS
_journal_issue 12
_journal_name_full
;
 Chemical Communications (Cambridge, United Kingdom)
;
_journal_page_first 1438
_journal_page_last 1439
_journal_paper_doi 10.1039/b302579a
_journal_year 2003
_chemical_formula_moiety 'C12 H14 I 1+, B F4 1-, C12 H8 N2'
_chemical_formula_sum 'C24 H22 B F4 I N2'
_chemical_formula_weight 552.16
_space_group_IT_number 14
_symmetry_cell_setting monoclinic
_symmetry_Int_Tables_number 14
_symmetry_space_group_name_Hall '-P 2ybc'
_symmetry_space_group_name_H-M 'P 1 21/c 1'
_audit_creation_date 'Tue Sep 17 16:28:59 2002'
_audit_creation_method 'by teXsan'
_cell_angle_alpha 90
_cell_angle_beta 102.80(3)
_cell_angle_gamma 90
_cell_formula_units_Z 4
_cell_length_a 7.183(2)
_cell_length_b 17.257(5)
_cell_length_c 18.711(5)
_cell_measurement_reflns_used 19352
_cell_measurement_temperature 93.2
_cell_measurement_theta_max 30.1
_cell_measurement_theta_min 3.1
_cell_volume 2261(1)
_computing_cell_refinement 'PROCESS-AUTO (Rigaku, 1998)'
_computing_data_collection 'PROCESS-AUTO (Rigaku, 1998)'
_computing_data_reduction 'teXsan (MSC & Rigaku, 1999)'
_computing_molecular_graphics 'ORTEP (Johnson, 1976)'
_computing_publication_material 'teXsan (MSC & Rigaku, 1999)'
_computing_structure_refinement 'teXsan (MSC & Rigaku, 1999)'
_computing_structure_solution 'PATTY (Beurskens, 1994)'
_diffrn_detector_area_resol_mean 10.00
_diffrn_measured_fraction_theta_full 0.9747
_diffrn_measured_fraction_theta_max 0.9747
_diffrn_measurement_device_type 'Rigaku RAXIS-RAPID Imaging Plate'
_diffrn_measurement_method ?w
_diffrn_radiation_type 'Mo K?a'
_diffrn_radiation_wavelength 0.7107
_diffrn_reflns_av_R_equivalents 0.039
_diffrn_reflns_limit_h_max 10
_diffrn_reflns_limit_h_min -8
_diffrn_reflns_limit_k_max 23
_diffrn_reflns_limit_k_min -24
_diffrn_reflns_limit_l_max 26
_diffrn_reflns_limit_l_min -26
_diffrn_reflns_number 25941
_diffrn_reflns_theta_full 30.03
_diffrn_reflns_theta_max 30.03
_exptl_absorpt_coefficient_mu 1.463
_exptl_absorpt_correction_T_max 0.864
_exptl_absorpt_correction_T_min 0.599
_exptl_absorpt_correction_type multi-scan
_exptl_absorpt_process_details 'ABSCOR (Higashi, 1995)'
_exptl_crystal_colour colorless
_exptl_crystal_density_diffrn 1.621
_exptl_crystal_density_method 'not measured'
_exptl_crystal_description block
_exptl_crystal_F_000 1096.00
_exptl_crystal_size_max 0.300
_exptl_crystal_size_mid 0.300
_exptl_crystal_size_min 0.100
_refine_diff_density_max 0.95
_refine_diff_density_min -1.48
_refine_ls_extinction_method none
_refine_ls_goodness_of_fit_ref 1.005
_refine_ls_hydrogen_treatment noref
_refine_ls_number_parameters 289
_refine_ls_number_reflns 6445
_refine_ls_R_factor_gt 0.0287
_refine_ls_shift/su_max 0.0009
_refine_ls_structure_factor_coef Fsqd
_refine_ls_weighting_details 'w = 1/[?s^2^(Fo^2^) + (0.00200(Max(Fo^2^,0) + 2Fc^2^)/3)^2^]'
_refine_ls_weighting_scheme calc
_refine_ls_wR_factor_ref 0.0489
_reflns_number_gt 4364
_reflns_number_total 6445
_reflns_threshold_expression F^2^>2.0?s(F^2^)
_cod_data_source_file b302579a.txt
_cod_data_source_block General1
_cod_database_code 7103707

loop_
_symmetry_equiv_pos_as_xyz
x,y,z
-x,1/2+y,1/2-z
-x,-y,-z
x,1/2-y,1/2+z

loop_
_atom_site_label
_atom_site_type_symbol
_atom_site_fract_x
_atom_site_fract_y
_atom_site_fract_z
_atom_site_U_iso_or_equiv
_atom_site_adp_type
_atom_site_occupancy
_atom_site_calc_flag
_atom_site_refinement_flags
_atom_site_disorder_assembly
_atom_site_disorder_group
I1 I 0.56963(2) 0.235942(9) 0.44244(1) 0.01696(3) Uani 1.00 d . . .
F1 F 0.4047(2) 0.20777(9) 0.56707(9) 0.0346(5) Uani 1.00 d . . .
F2 F 0.0841(2) 0.18921(10) 0.54952(9) 0.0399(5) Uani 1.00 d . . .
F3 F 0.2901(3) 0.11477(9) 0.63156(10) 0.0431(5) Uani 1.00 d . . .
F4 F 0.2519(2) 0.2421(1) 0.65568(8) 0.0322(5) Uani 1.00 d . . .
N1 N 0.7456(3) 0.3614(1) 0.5075(1) 0.0172(5) Uani 1.00 d . . .
N2 N 0.5401(3) 0.4094(1) 0.3715(1) 0.0208(6) Uani 1.00 d . . .
C1 C 0.7233(3) 0.2489(1) 0.3591(1) 0.0152(6) Uani 1.00 d . . .
C2 C 0.9191(3) 0.2561(1) 0.3799(1) 0.0214(6) Uani 1.00 d . . .
C3 C 1.0172(3) 0.2694(2) 0.3248(1) 0.0245(7) Uani 1.00 d . . .
C4 C 0.9210(4) 0.2742(2) 0.2523(1) 0.0243(7) Uani 1.00 d . . .
C5 C 0.7251(3) 0.2653(2) 0.2335(1) 0.0233(6) Uani 1.00 d . . .
C6 C 0.6222(3) 0.2524(1) 0.2873(1) 0.0210(7) Uani 1.00 d . . .
C7 C 0.4373(4) 0.1361(1) 0.4018(1) 0.0227(7) Uani 1.00 d . . .
C8 C 0.3281(4) 0.0833(1) 0.3934(1) 0.0191(7) Uani 1.00 d . . .
C9 C 0.1917(4) 0.0183(1) 0.3843(1) 0.0204(7) Uani 1.00 d . . .
C10 C 0.2688(6) -0.0443(2) 0.4394(3) 0.078(1) Uani 1.00 d . . .
C11 C 0.0032(5) 0.0481(2) 0.3979(3) 0.071(1) Uani 1.00 d . . .
C12 C 0.1587(7) -0.0129(2) 0.3077(2) 0.083(2) Uani 1.00 d . . .
C13 C 0.8437(4) 0.3400(1) 0.5734(1) 0.0202(7) Uani 1.00 d . . .
C14 C 0.9317(4) 0.3916(2) 0.6278(1) 0.0242(7) Uani 1.00 d . . .
C15 C 0.9157(4) 0.4694(2) 0.6128(1) 0.0245(7) Uani 1.00 d . . .
C16 C 0.8153(3) 0.4947(1) 0.5441(1) 0.0201(7) Uani 1.00 d . . .
C17 C 0.7994(4) 0.5753(1) 0.5254(2) 0.0238(7) Uani 1.00 d . . .
C18 C 0.7067(4) 0.5991(1) 0.4587(2) 0.0254(8) Uani 1.00 d . . .
C19 C 0.6186(4) 0.5442(1) 0.4037(2) 0.0211(7) Uani 1.00 d . . .
C20 C 0.5235(4) 0.5669(2) 0.3329(2) 0.0283(8) Uani 1.00 d . . .
C21 C 0.4402(4) 0.5118(2) 0.2837(2) 0.0312(8) Uani 1.00 d . . .
C22 C 0.4502(4) 0.4340(2) 0.3059(2) 0.0268(8) Uani 1.00 d . . .
C23 C 0.6260(3) 0.4642(1) 0.4202(1) 0.0188(7) Uani 1.00 d . . .
C24 C 0.7304(3) 0.4387(1) 0.4920(1) 0.0166(6) Uani 1.00 d . . .
B1 B 0.2562(4) 0.1878(2) 0.6013(2) 0.0223(8) Uani 1.00 d . . .
H1 H 0.9850 0.2525 0.4298 0.0272 Uiso 1.00 calc . . .
H2 H 1.1527 0.2749 0.3372 0.0310 Uiso 1.00 calc . . .
H3 H 0.9903 0.2841 0.2153 0.0294 Uiso 1.00 calc . . .
H4 H 0.6596 0.2672 0.1833 0.0299 Uiso 1.00 calc . . .
H5 H 0.4865 0.2462 0.2749 0.0239 Uiso 1.00 calc . . .
H6 H 0.3631 -0.0731 0.4235 0.0881 Uiso 1.00 calc . . .
H7 H 0.1663 -0.0776 0.4446 0.0881 Uiso 1.00 calc . . .
H8 H 0.3213 -0.0209 0.4856 0.0881 Uiso 1.00 calc . . .
H9 H -0.0827 0.0063 0.3977 0.0834 Uiso 1.00 calc . . .
H10 H 0.0233 0.0747 0.4431 0.0834 Uiso 1.00 calc . . .
H11 H -0.0531 0.0835 0.3592 0.0834 Uiso 1.00 calc . . .
H12 H 0.1679 0.0276 0.2745 0.0957 Uiso 1.00 calc . . .
H13 H 0.0369 -0.0364 0.2947 0.0957 Uiso 1.00 calc . . .
H14 H 0.2544 -0.0512 0.3053 0.0957 Uiso 1.00 calc . . .
H15 H 0.8555 0.2859 0.5840 0.0251 Uiso 1.00 calc . . .
H16 H 1.0004 0.3736 0.6743 0.0308 Uiso 1.00 calc . . .
H17 H 0.9726 0.5062 0.6492 0.0296 Uiso 1.00 calc . . .
H18 H 0.8555 0.6126 0.5612 0.0315 Uiso 1.00 calc . . .
H19 H 0.6989 0.6528 0.4476 0.0317 Uiso 1.00 calc . . .
H20 H 0.5163 0.6203 0.3196 0.0363 Uiso 1.00 calc . . .
H21 H 0.3770 0.5259 0.2350 0.0373 Uiso 1.00 calc . . .
H22 H 0.3882 0.3961 0.2714 0.0326 Uiso 1.00 calc . . .

loop_
_atom_site_aniso_label
_atom_site_aniso_U_11
_atom_site_aniso_U_22
_atom_site_aniso_U_33
_atom_site_aniso_U_12
_atom_site_aniso_U_13
_atom_site_aniso_U_23
I1 0.01889(7) 0.01479(6) 0.01882(8) -0.00364(9) 0.00768(5) -0.00056(9)
F1 0.044(1) 0.0315(8) 0.037(1) -0.0021(8) 0.0277(8) 0.0002(8)
F2 0.037(1) 0.044(1) 0.032(1) 0.0034(8) -0.0071(8) -0.0061(8)
F3 0.051(1) 0.0288(9) 0.044(1) -0.0090(8) 0.0001(9) 0.0180(8)
F4 0.0282(8) 0.045(1) 0.0263(9) -0.0031(8) 0.0116(7) -0.0103(8)
N1 0.019(1) 0.016(1) 0.020(1) -0.0020(9) 0.0111(9) 0.0001(9)
N2 0.023(1) 0.020(1) 0.022(1) 0.0016(9) 0.0092(10) 0.0002(9)
C1 0.020(1) 0.010(1) 0.018(1) -0.0005(9) 0.0102(9) -0.0013(9)
C2 0.021(1) 0.021(1) 0.022(1) 0.000(1) 0.0039(10) -0.001(1)
C3 0.019(1) 0.025(1) 0.032(1) -0.001(1) 0.010(1) -0.003(1)
C4 0.028(1) 0.021(2) 0.029(2) -0.003(1) 0.017(1) -0.002(1)
C5 0.028(1) 0.024(1) 0.019(1) 0.001(1) 0.009(1) -0.004(1)
C6 0.021(1) 0.021(2) 0.022(1) -0.001(1) 0.0066(10) -0.004(1)
C7 0.025(1) 0.021(1) 0.022(1) -0.001(1) 0.006(1) 0.000(1)
C8 0.024(1) 0.017(1) 0.017(1) 0.001(1) 0.007(1) 0.001(1)
C9 0.024(1) 0.017(1) 0.020(1) -0.006(1) 0.003(1) -0.001(1)
C10 0.052(2) 0.045(2) 0.112(4) -0.034(2) -0.032(2) 0.049(2)
C11 0.034(2) 0.036(2) 0.150(4) -0.019(2) 0.033(2) -0.031(2)
C12 0.138(4) 0.075(3) 0.046(2) -0.083(3) 0.041(3) -0.032(2)
C13 0.020(1) 0.020(1) 0.023(1) -0.001(1) 0.011(1) 0.002(1)
C14 0.023(1) 0.030(1) 0.021(1) -0.004(1) 0.009(1) 0.000(1)
C15 0.025(1) 0.027(1) 0.025(2) -0.006(1) 0.013(1) -0.008(1)
C16 0.018(1) 0.019(1) 0.028(2) -0.004(1) 0.014(1) -0.004(1)
C17 0.023(1) 0.015(1) 0.038(2) -0.007(1) 0.017(1) -0.007(1)
C18 0.021(1) 0.011(1) 0.050(2) -0.001(1) 0.022(1) 0.000(1)
C19 0.018(1) 0.016(1) 0.033(2) 0.003(1) 0.016(1) 0.005(1)
C20 0.026(1) 0.021(1) 0.042(2) 0.008(1) 0.018(1) 0.011(1)
C21 0.029(2) 0.037(2) 0.030(2) 0.010(1) 0.010(1) 0.013(1)
C22 0.026(1) 0.028(2) 0.028(2) 0.007(1) 0.009(1) 0.003(1)
C23 0.017(1) 0.019(1) 0.024(1) 0.002(1) 0.013(1) 0.000(1)
C24 0.016(1) 0.016(1) 0.021(1) 0.0005(10) 0.011(1) -0.001(1)
B1 0.025(2) 0.023(2) 0.019(2) -0.001(1) 0.005(1) 0.002(1)

loop_
_atom_type_symbol
_atom_type_description
_atom_type_scat_dispersion_real
_atom_type_scat_dispersion_imag
_atom_type_scat_source
C C 0.003 0.002
;International Tables for Crystallography
(1992, Vol. C, Tables 4.2.6.8 and 6.1.1.1)
;
H H 0.000 0.000
;International Tables for Crystallography
(1992, Vol. C, Table 6.1.1.2)
;
B B 0.001 0.001
;International Tables for Crystallography
(1992, Vol. C, Tables 4.2.6.8 and 6.1.1.1)
;
F F 0.017 0.010
;International Tables for Crystallography
(1992, Vol. C, Tables 4.2.6.8 and 6.1.1.1)
;
I I -0.474 1.812
;International Tables for Crystallography
(1992, Vol. C, Tables 4.2.6.8 and 6.1.1.1)
;
N N 0.006 0.003
;International Tables for Crystallography
(1992, Vol. C, Tables 4.2.6.8 and 6.1.1.1)
;

loop_
_geom_angle_atom_site_label_1
_geom_angle_atom_site_label_2
_geom_angle_atom_site_label_3
_geom_angle
_geom_angle_site_symmetry_1
_geom_angle_site_symmetry_2
_geom_angle_site_symmetry_3
_geom_angle_publ_flag
C1 I1 C7 95.23(9) . . . yes
C13 N1 C24 118.0(2) . . . yes
C22 N2 C23 117.0(2) . . . yes
I1 C1 C2 118.0(2) . . . yes
I1 C1 C6 118.4(2) . . . yes
C2 C1 C6 123.6(2) . . . yes
C1 C2 C3 117.3(2) . . . yes
C1 C2 H1 121.7 . . . no
C3 C2 H1 121.0 . . . no
C2 C3 C4 120.8(2) . . . yes
C2 C3 H2 119.6 . . . no
C4 C3 H2 119.6 . . . no
C3 C4 C5 120.2(2) . . . yes
C3 C4 H3 119.7 . . . no
C5 C4 H3 120.1 . . . no
C4 C5 C6 120.5(2) . . . yes
C4 C5 H4 120.0 . . . no
C6 C5 H4 119.5 . . . no
C1 C6 C5 117.5(2) . . . yes
C1 C6 H5 121.3 . . . no
C5 C6 H5 121.2 . . . no
I1 C7 C8 159.8(2) . . . yes
C7 C8 C9 178.9(3) . . . yes
C8 C9 C10 109.4(2) . . . yes
C8 C9 C11 108.5(2) . . . yes
C8 C9 C12 110.1(2) . . . yes
C10 C9 C11 109.5(3) . . . yes
C10 C9 C12 110.5(3) . . . yes
C11 C9 C12 108.8(3) . . . yes
C9 C10 H6 110.1 . . . no
C9 C10 H7 109.0 . . . no
C9 C10 H8 109.1 . . . no
H6 C10 H7 109.9 . . . no
H6 C10 H8 110.0 . . . no
H7 C10 H8 108.6 . . . no
C9 C11 H9 110.2 . . . no
C9 C11 H10 110.4 . . . no
C9 C11 H11 109.3 . . . no
H9 C11 H10 109.9 . . . no
H9 C11 H11 108.4 . . . no
H10 C11 H11 108.6 . . . no
C9 C12 H12 110.0 . . . no
C9 C12 H13 110.0 . . . no
C9 C12 H14 109.2 . . . no
H12 C12 H13 110.0 . . . no
H12 C12 H14 108.7 . . . no
H13 C12 H14 108.8 . . . no
N1 C13 C14 124.1(2) . . . yes
N1 C13 H15 118.0 . . . no
C14 C13 H15 117.9 . . . no
C13 C14 C15 118.1(2) . . . yes
C13 C14 H16 121.3 . . . no
C15 C14 H16 120.6 . . . no
C14 C15 C16 119.8(2) . . . yes
C14 C15 H17 120.1 . . . no
C16 C15 H17 120.1 . . . no
C15 C16 C17 121.7(2) . . . yes
C15 C16 C24 118.5(2) . . . yes
C17 C16 C24 119.7(2) . . . yes
C16 C17 C18 121.4(2) . . . yes
C16 C17 H18 119.0 . . . no
C18 C17 H18 119.6 . . . no
C17 C18 C19 120.8(2) . . . yes
C17 C18 H19 119.7 . . . no
C19 C18 H19 119.5 . . . no
C18 C19 C20 122.4(2) . . . yes
C18 C19 C23 119.9(2) . . . yes
C20 C19 C23 117.7(2) . . . yes
C19 C20 C21 119.4(2) . . . yes
C19 C20 H20 120.2 . . . no
C21 C20 H20 120.4 . . . no
C20 C21 C22 118.7(3) . . . yes
C20 C21 H21 120.6 . . . no
C22 C21 H21 120.7 . . . no
N2 C22 C21 124.4(3) . . . yes
N2 C22 H22 117.7 . . . no
C21 C22 H22 117.9 . . . no
N2 C23 C19 122.9(2) . . . yes
N2 C23 C24 118.3(2) . . . yes
C19 C23 C24 118.9(2) . . . yes
N1 C24 C16 121.4(2) . . . yes
N1 C24 C23 119.5(2) . . . yes
C16 C24 C23 119.1(2) . . . yes
F1 B1 F2 109.0(2) . . . yes
F1 B1 F3 109.2(2) . . . yes
F1 B1 F4 108.1(2) . . . yes
F2 B1 F3 110.5(2) . . . yes
F2 B1 F4 109.7(2) . . . yes
F3 B1 F4 110.2(2) . . . yes

loop_
_geom_bond_atom_site_label_1
_geom_bond_atom_site_label_2
_geom_bond_distance
_geom_bond_site_symmetry_1
_geom_bond_site_symmetry_2
_geom_bond_publ_flag
I1 C1 2.112(2) . . yes
I1 C7 2.032(3) . . yes
F1 B1 1.403(3) . . yes
F2 B1 1.391(3) . . yes
F3 B1 1.381(3) . . yes
F4 B1 1.389(3) . . yes
N1 C13 1.331(3) . . yes
N1 C24 1.365(3) . . yes
N2 C22 1.323(3) . . yes
N2 C23 1.362(3) . . yes
C1 C2 1.379(3) . . yes
C1 C6 1.380(3) . . yes
C2 C3 1.390(3) . . yes
C2 H1 0.951 . . no
C3 C4 1.382(4) . . yes
C3 H2 0.954 . . no
C4 C5 1.381(4) . . yes
C4 H3 0.953 . . no
C5 C6 1.392(3) . . yes
C5 H4 0.954 . . no
C6 H5 0.957 . . no
C7 C8 1.189(3) . . yes
C8 C9 1.475(3) . . yes
C9 C10 1.511(4) . . yes
C9 C11 1.521(4) . . yes
C9 C12 1.500(4) . . yes
C10 H6 0.939 . . no
C10 H7 0.956 . . no
C10 H8 0.954 . . no
C11 H9 0.949 . . no
C11 H10 0.946 . . no
C11 H11 0.964 . . no
C12 H12 0.948 . . no
C12 H13 0.946 . . no
C12 H14 0.961 . . no
C13 C14 1.395(4) . . yes
C13 H15 0.954 . . no
C14 C15 1.372(4) . . yes
C14 H16 0.951 . . no
C15 C16 1.396(4) . . yes
C15 H17 0.955 . . no
C16 C17 1.432(3) . . yes
C16 C24 1.413(3) . . yes
C17 C18 1.342(4) . . yes
C17 H18 0.953 . . no
C18 C19 1.438(4) . . yes
C18 H19 0.949 . . no
C19 C20 1.405(4) . . yes
C19 C23 1.413(3) . . yes
C20 C21 1.367(4) . . yes
C20 H20 0.955 . . no
C21 C22 1.402(4) . . yes
C21 H21 0.956 . . no
C22 H22 0.957 . . no
C23 C24 1.454(4) . . yes

loop_
_geom_contact_atom_site_label_1
_geom_contact_atom_site_label_2
_geom_contact_distance
_geom_contact_site_symmetry_1
_geom_contact_site_symmetry_2
_geom_contact_publ_flag
I1 N1 2.661(2) . . ?
I1 F1 2.882(1) . . ?
I1 N2 3.263(2) . . ?
I1 C13 3.311(3) . . ?
F1 C7 3.386(3) . . ?
F1 C18 3.437(3) . 3_666 ?
F1 C5 3.470(3) . 4_555 ?
F2 C13 3.208(3) . 1_455 ?
F2 C2 3.339(3) . 1_455 ?
F2 C10 3.599(4) . 3_556 ?
F3 C22 3.318(3) . 4_555 ?
F3 C11 3.482(4) . 3_556 ?
F3 C21 3.560(4) . 4_555 ?
F4 C6 3.201(3) . 4_555 ?
F4 C4 3.302(3) . 4_455 ?
F4 C5 3.391(3) . 4_555 ?
F4 C14 3.418(3) . 1_455 ?
F4 C13 3.438(3) . 1_455 ?
F4 C18 3.530(3) . 3_666 ?
N1 C1 3.362(3) . . ?
N1 C2 3.445(3) . . ?
N1 C18 3.513(3) . 3_666 ?
N2 C1 3.098(3) . . ?
N2 C6 3.253(3) . . ?
N2 C17 3.439(3) . 3_666 ?
C6 C22 3.415(4) . . ?
C13 C18 3.572(4) . 3_766 ?
C14 C18 3.355(4) . 3_766 ?
C14 C20 3.579(4) . 3_666 ?
C14 C19 3.586(4) . 3_766 ?
C15 C19 3.435(4) . 3_766 ?
C15 C18 3.486(4) . 3_766 ?
C15 C21 3.548(4) . 3_666 ?
C15 C20 3.577(4) . 3_666 ?
C16 C16 3.426(5) . 3_766 ?
C16 C23 3.455(3) . 3_666 ?
C16 C17 3.522(3) . 3_766 ?
C16 C19 3.531(3) . 3_666 ?
C17 C24 3.473(4) . 3_766 ?
C17 C23 3.496(3) . 3_666 ?
C18 C24 3.525(3) . 3_666 ?
C19 C24 3.514(3) . 3_666 ?
